data_7013770
loop_
_publ_author_name
'Tamm, Matthias'
'Bannenberg, Thomas'
'Fr\"ohlich, Roland'
'Grimme, Stefan'
'Gerenkamp, Mareike'

_publ_section_title
;
 Mono- and dinuclear molybdenum complexes with sterically demanding
 cycloheptatrienyl ligands.
;
_journal_issue 3
_journal_name_full 'Dalton transactions (Cambridge, England : 2003)'
_journal_page_first 482
_journal_page_last 491
_journal_paper_doi 10.1039/b314347c
_journal_year 2004
_chemical_formula_sum 'C19 H31 B F4 Mo O3 Si3'
_chemical_formula_weight 574.46
_chemical_name_systematic
;
?
;
_space_group_IT_number 14
_symmetry_cell_setting monoclinic
_symmetry_space_group_name_Hall '-P 2yn'
_symmetry_space_group_name_H-M 'P 1 21/n 1'
_atom_sites_solution_hydrogens geom
_atom_sites_solution_primary direct
_atom_sites_solution_secondary difmap
_audit_creation_method SHELXL-97
_cell_angle_alpha 90.00
_cell_angle_beta 95.827(7)
_cell_angle_gamma 90.00
_cell_formula_units_Z 4
_cell_length_a 14.047(5)
_cell_length_b 9.928(4)
_cell_length_c 19.079(7)
_cell_measurement_reflns_used 900
_cell_measurement_temperature 153(1)
_cell_measurement_theta_max 22.5
_cell_measurement_theta_min 1
_cell_volume 2647.0(17)
_computing_cell_refinement 'SAINT (Bruker AXS, 2000)'
_computing_data_collection 'SMART (Bruker AXS, 2000)'
_computing_data_reduction 'SAINT,SADABS (Bruker AXS, 2000)'
_computing_molecular_graphics
;
ORTEP3,L.J. Farrugia, J. Appl. Cryst. (1997) 30, 565
;
_computing_structure_refinement 'SHELXL-97 (Sheldrick, 1997)'
_computing_structure_solution 'SHELXS-97 (Sheldrick, 1990)'
_diffrn_ambient_temperature 153(1)
_diffrn_detector_area_resol_mean 80
_diffrn_measured_fraction_theta_full 1.000
_diffrn_measured_fraction_theta_max 1.000
_diffrn_measurement_device_type 'CCD area detector'
_diffrn_measurement_method 'Omega and Phi scans'
_diffrn_radiation_monochromator graphite
_diffrn_radiation_source 'rotating anode'
_diffrn_radiation_type MoK\a
_diffrn_radiation_wavelength 0.71073
_diffrn_reflns_av_R_equivalents 0.0794
_diffrn_reflns_av_sigmaI/netI 0.0712
_diffrn_reflns_limit_h_max 16
_diffrn_reflns_limit_h_min -16
_diffrn_reflns_limit_k_max 11
_diffrn_reflns_limit_k_min -11
_diffrn_reflns_limit_l_max 22
_diffrn_reflns_limit_l_min -22
_diffrn_reflns_number 20307
_diffrn_reflns_theta_full 25.00
_diffrn_reflns_theta_max 25.00
_diffrn_reflns_theta_min 1.72
_exptl_absorpt_coefficient_mu 0.677
_exptl_absorpt_correction_T_max 0.9479
_exptl_absorpt_correction_T_min 0.7642
_exptl_absorpt_correction_type multi-scan
_exptl_absorpt_process_details
;
Corrections were done with the SADABS program, utilizing the none merged
raw data obtained from the integration process. Integration and final cell
refinement were done with SAINT.
SADABS reports Tmin  0.613383

;
_exptl_crystal_colour orange
_exptl_crystal_density_diffrn 1.441
_exptl_crystal_density_method 'not measured'
_exptl_crystal_description needles
_exptl_crystal_F_000 1176
_exptl_crystal_size_max 0.42
_exptl_crystal_size_mid 0.08
_exptl_crystal_size_min 0.08
_refine_diff_density_max 0.845
_refine_diff_density_min -0.331
_refine_diff_density_rms 0.082
_refine_ls_extinction_method none
_refine_ls_goodness_of_fit_ref 0.882
_refine_ls_hydrogen_treatment noref
_refine_ls_matrix_type full
_refine_ls_number_parameters 280
_refine_ls_number_reflns 4669
_refine_ls_number_restraints 0
_refine_ls_restrained_S_all 0.882
_refine_ls_R_factor_all 0.0598
_refine_ls_R_factor_gt 0.0351
_refine_ls_shift/su_max 0.001
_refine_ls_shift/su_mean 0.000
_refine_ls_structure_factor_coef Fsqd
_refine_ls_weighting_details 'calc w=1/[\s^2^(Fo^2^)+(0.0316P)^2^+0.0000P] where P=(Fo^2^+2Fc^2^)/3'
_refine_ls_weighting_scheme calc
_refine_ls_wR_factor_gt 0.0697
_refine_ls_wR_factor_ref 0.0744
_reflns_number_gt 3266
_reflns_number_total 4669
_reflns_threshold_expression >2sigma(I)
_cod_data_source_file b314347c.txt
_cod_data_source_block single
_cod_original_sg_symbol_H-M 'P 21/n'
_cod_database_code 7013770

loop_
_symmetry_equiv_pos_as_xyz
'x, y, z'
'-x+1/2, y+1/2, -z+1/2'
'-x, -y, -z'
'x-1/2, -y-1/2, z-1/2'

loop_
_atom_site_label
_atom_site_type_symbol
_atom_site_fract_x
_atom_site_fract_y
_atom_site_fract_z
_atom_site_U_iso_or_equiv
_atom_site_adp_type
_atom_site_occupancy
_atom_site_symmetry_multiplicity
_atom_site_calc_flag
_atom_site_refinement_flags
_atom_site_disorder_assembly
_atom_site_disorder_group
Mo1 Mo 0.52769(2) 0.45685(3) 0.768326(15) 0.01976(9) Uani 1 1 d . . .
O17 O 0.5353(2) 0.7373(3) 0.68978(16) 0.0549(9) Uani 1 1 d . . .
O18 O 0.5797(2) 0.6196(3) 0.90945(14) 0.0456(8) Uani 1 1 d . . .
O19 O 0.74910(19) 0.4424(3) 0.75411(15) 0.0508(8) Uani 1 1 d . . .
Si1 Si 0.28839(7) 0.52989(11) 0.84787(5) 0.0254(2) Uani 1 1 d . . .
Si2 Si 0.58243(7) 0.13952(10) 0.88591(5) 0.0227(2) Uani 1 1 d . . .
Si3 Si 0.55372(8) 0.26342(13) 0.59538(5) 0.0363(3) Uani 1 1 d . . .
C1 C 0.3712(2) 0.4197(3) 0.79917(17) 0.0205(8) Uani 1 1 d . . .
C2 C 0.4363(2) 0.3283(4) 0.83626(17) 0.0208(8) Uani 1 1 d . . .
H2 H 0.4308 0.3260 0.8855 0.027 Uiso 1 1 calc . . .
C3 C 0.5070(2) 0.2409(3) 0.81542(16) 0.0182(8) Uani 1 1 d . . .
C4 C 0.5331(2) 0.2316(4) 0.74538(17) 0.0208(8) Uani 1 1 d . . .
H4 H 0.5859 0.1736 0.7410 0.027 Uiso 1 1 calc . . .
C5 C 0.4959(2) 0.2917(4) 0.68046(17) 0.0218(8) Uani 1 1 d . . .
C6 C 0.4218(2) 0.3874(4) 0.67501(17) 0.0229(8) Uani 1 1 d . . .
H6 H 0.4058 0.4210 0.6287 0.030 Uiso 1 1 calc . . .
C7 C 0.3669(2) 0.4427(4) 0.72602(17) 0.0234(8) Uani 1 1 d . . .
H7 H 0.3194 0.5054 0.7081 0.030 Uiso 1 1 calc . . .
C8 C 0.3129(3) 0.7076(4) 0.8259(2) 0.0406(11) Uani 1 1 d . . .
H8A H 0.2996 0.7208 0.7765 0.053 Uiso 1 1 calc . . .
H8B H 0.3783 0.7277 0.8397 0.053 Uiso 1 1 calc . . .
H8C H 0.2734 0.7654 0.8501 0.053 Uiso 1 1 calc . . .
C9 C 0.1640(3) 0.4809(4) 0.8161(2) 0.0373(10) Uani 1 1 d . . .
H9A H 0.1531 0.4963 0.7668 0.048 Uiso 1 1 calc . . .
H9B H 0.1204 0.5332 0.8396 0.048 Uiso 1 1 calc . . .
H9C H 0.1548 0.3881 0.8256 0.048 Uiso 1 1 calc . . .
C10 C 0.3135(3) 0.5014(4) 0.94411(19) 0.0379(11) Uani 1 1 d . . .
H10A H 0.3775 0.5270 0.9590 0.049 Uiso 1 1 calc . . .
H10B H 0.3050 0.4087 0.9542 0.049 Uiso 1 1 calc . . .
H10C H 0.2707 0.5539 0.9684 0.049 Uiso 1 1 calc . . .
C11 C 0.5437(3) 0.1776(4) 0.97358(18) 0.0316(9) Uani 1 1 d . . .
H11A H 0.5539 0.2704 0.9839 0.041 Uiso 1 1 calc . . .
H11B H 0.5797 0.1247 1.0083 0.041 Uiso 1 1 calc . . .
H11C H 0.4776 0.1572 0.9736 0.041 Uiso 1 1 calc . . .
C12 C 0.7096(3) 0.1916(4) 0.8851(2) 0.0373(10) Uani 1 1 d . . .
H12A H 0.7160 0.2841 0.8976 0.048 Uiso 1 1 calc . . .
H12B H 0.7289 0.1785 0.8393 0.048 Uiso 1 1 calc . . .
H12C H 0.7487 0.1389 0.9181 0.048 Uiso 1 1 calc . . .
C13 C 0.5651(3) -0.0387(4) 0.86162(19) 0.0373(10) Uani 1 1 d . . .
H13A H 0.5859 -0.0536 0.8164 0.048 Uiso 1 1 calc . . .
H13B H 0.4992 -0.0610 0.8606 0.048 Uiso 1 1 calc . . .
H13C H 0.6013 -0.0936 0.8953 0.048 Uiso 1 1 calc . . .
C14 C 0.5937(4) 0.4302(6) 0.5672(2) 0.0640(15) Uani 1 1 d . . .
H14A H 0.5401 0.4887 0.5596 0.083 Uiso 1 1 calc . . .
H14B H 0.6230 0.4210 0.5247 0.083 Uiso 1 1 calc . . .
H14C H 0.6385 0.4667 0.6028 0.083 Uiso 1 1 calc . . .
C15 C 0.4613(4) 0.1947(5) 0.5280(2) 0.0541(13) Uani 1 1 d . . .
H15A H 0.4401 0.1097 0.5432 0.070 Uiso 1 1 calc . . .
H15B H 0.4880 0.1842 0.4845 0.070 Uiso 1 1 calc . . .
H15C H 0.4086 0.2551 0.5219 0.070 Uiso 1 1 calc . . .
C16 C 0.6552(4) 0.1452(7) 0.6114(2) 0.084(2) Uani 1 1 d . . .
H16A H 0.6324 0.0604 0.6256 0.109 Uiso 1 1 calc . . .
H16B H 0.7001 0.1799 0.6475 0.109 Uiso 1 1 calc . . .
H16C H 0.6853 0.1345 0.5693 0.109 Uiso 1 1 calc . . .
C17 C 0.5311(3) 0.6376(4) 0.7173(2) 0.0337(10) Uani 1 1 d . . .
C18 C 0.5616(3) 0.5606(4) 0.85872(19) 0.0282(9) Uani 1 1 d . . .
C19 C 0.6690(3) 0.4487(4) 0.76022(18) 0.0326(9) Uani 1 1 d . . .
B B 0.2434(4) 0.5967(6) 0.5747(2) 0.0385(12) Uani 1 1 d . . .
F1 F 0.25876(15) 0.4652(2) 0.55767(11) 0.0418(6) Uani 1 1 d . . .
F2 F 0.1851(2) 0.6016(4) 0.62840(13) 0.0872(11) Uani 1 1 d . . .
F3 F 0.33058(19) 0.6552(3) 0.59758(13) 0.0590(8) Uani 1 1 d . . .
F4 F 0.20148(18) 0.6663(3) 0.51643(12) 0.0555(7) Uani 1 1 d . . .

loop_
_atom_site_aniso_label
_atom_site_aniso_U_11
_atom_site_aniso_U_22
_atom_site_aniso_U_33
_atom_site_aniso_U_23
_atom_site_aniso_U_13
_atom_site_aniso_U_12
Mo1 0.02013(16) 0.02106(16) 0.01788(15) 0.00246(16) 0.00090(11) -0.00159(16)
O17 0.068(2) 0.0352(19) 0.061(2) 0.0196(17) 0.0002(17) -0.0083(17)
O18 0.064(2) 0.0388(18) 0.0314(16) -0.0090(14) -0.0085(15) -0.0049(16)
O19 0.0240(16) 0.075(2) 0.0549(19) 0.0054(18) 0.0098(13) -0.0097(17)
Si1 0.0254(5) 0.0278(6) 0.0233(5) -0.0010(5) 0.0037(4) 0.0063(5)
Si2 0.0252(6) 0.0236(6) 0.0196(5) 0.0027(4) 0.0035(4) 0.0050(5)
Si3 0.0362(7) 0.0524(8) 0.0213(6) -0.0003(5) 0.0082(5) 0.0059(6)
C1 0.0182(18) 0.021(2) 0.0225(18) -0.0015(15) 0.0018(15) -0.0007(15)
C2 0.0219(19) 0.024(2) 0.0167(18) 0.0030(15) 0.0018(15) -0.0007(16)
C3 0.0175(18) 0.0192(19) 0.0183(17) 0.0014(15) 0.0028(14) -0.0032(15)
C4 0.0173(18) 0.022(2) 0.0231(19) -0.0011(15) 0.0040(15) 0.0025(15)
C5 0.0198(19) 0.028(2) 0.0177(18) -0.0026(16) 0.0032(15) -0.0016(17)
C6 0.0213(19) 0.029(2) 0.0171(18) 0.0018(16) -0.0024(15) -0.0071(17)
C7 0.0176(17) 0.026(2) 0.0260(18) 0.0024(17) -0.0018(14) 0.0038(17)
C8 0.045(3) 0.033(2) 0.044(2) -0.005(2) 0.003(2) 0.011(2)
C9 0.025(2) 0.046(3) 0.041(2) -0.005(2) 0.0082(18) 0.007(2)
C10 0.044(2) 0.044(3) 0.026(2) -0.0060(18) 0.0070(18) 0.010(2)
C11 0.034(2) 0.040(2) 0.0199(19) 0.0035(18) 0.0016(17) 0.007(2)
C12 0.025(2) 0.049(3) 0.036(2) 0.012(2) 0.0003(18) 0.005(2)
C13 0.055(3) 0.030(2) 0.028(2) 0.008(2) 0.0085(18) 0.014(2)
C14 0.070(3) 0.083(4) 0.043(3) 0.003(3) 0.025(2) -0.023(3)
C15 0.071(3) 0.060(3) 0.031(2) -0.005(2) 0.005(2) -0.006(3)
C16 0.079(4) 0.137(6) 0.041(3) 0.018(3) 0.025(3) 0.064(4)
C17 0.036(2) 0.030(2) 0.035(2) 0.004(2) 0.0003(19) -0.005(2)
C18 0.031(2) 0.024(2) 0.029(2) 0.0043(19) -0.0002(16) -0.0073(18)
C19 0.035(2) 0.036(2) 0.027(2) 0.005(2) 0.0044(17) -0.008(2)
B 0.035(3) 0.052(3) 0.027(3) 0.008(2) 0.002(2) 0.014(3)
F1 0.0426(13) 0.0389(14) 0.0425(13) 0.0001(13) -0.0020(11) 0.0006(13)
F2 0.082(2) 0.138(3) 0.0461(16) 0.0206(18) 0.0295(15) 0.064(2)
F3 0.0707(19) 0.0442(16) 0.0554(16) 0.0005(13) -0.0264(14) -0.0094(14)
F4 0.0559(16) 0.0688(19) 0.0393(14) 0.0188(13) -0.0080(12) 0.0181(14)

loop_
_atom_type_symbol
_atom_type_description
_atom_type_scat_dispersion_real
_atom_type_scat_dispersion_imag
_atom_type_scat_source
C C 0.0033 0.0016 'International Tables Vol C Tables 4.2.6.8 and 6.1.1.4'
H H 0.0000 0.0000 'International Tables Vol C Tables 4.2.6.8 and 6.1.1.4'
O O 0.0106 0.0060 'International Tables Vol C Tables 4.2.6.8 and 6.1.1.4'
Si Si 0.0817 0.0704 'International Tables Vol C Tables 4.2.6.8 and 6.1.1.4'
Mo Mo -1.6832 0.6857 'International Tables Vol C Tables 4.2.6.8 and 6.1.1.4'
B B 0.0013 0.0007 'International Tables Vol C Tables 4.2.6.8 and 6.1.1.4'
F F 0.0171 0.0103 'International Tables Vol C Tables 4.2.6.8 and 6.1.1.4'

loop_
_geom_angle_atom_site_label_1
_geom_angle_atom_site_label_2
_geom_angle_atom_site_label_3
_geom_angle
_geom_angle_site_symmetry_1
_geom_angle_site_symmetry_3
_geom_angle_publ_flag
C19 Mo1 C18 86.41(15) . . ?
C19 Mo1 C17 85.87(16) . . ?
C18 Mo1 C17 86.80(15) . . ?
C19 Mo1 C4 83.88(15) . . ?
C18 Mo1 C4 130.77(13) . . ?
C17 Mo1 C4 140.01(14) . . ?
C19 Mo1 C2 129.30(14) . . ?
C18 Mo1 C2 84.18(13) . . ?
C17 Mo1 C2 142.77(14) . . ?
C4 Mo1 C2 66.16(12) . . ?
C19 Mo1 C6 119.56(14) . . ?
C18 Mo1 C6 152.55(14) . . ?
C17 Mo1 C6 86.50(14) . . ?
C4 Mo1 C6 65.81(12) . . ?
C2 Mo1 C6 85.19(12) . . ?
C19 Mo1 C7 154.70(13) . . ?
C18 Mo1 C7 117.57(14) . . ?
C17 Mo1 C7 87.50(14) . . ?
C4 Mo1 C7 85.64(12) . . ?
C2 Mo1 C7 65.41(12) . . ?
C6 Mo1 C7 35.53(12) . . ?
C19 Mo1 C3 98.84(14) . . ?
C18 Mo1 C3 99.55(13) . . ?
C17 Mo1 C3 172.28(13) . . ?
C4 Mo1 C3 35.73(11) . . ?
C2 Mo1 C3 35.17(11) . . ?
C6 Mo1 C3 85.85(12) . . ?
C7 Mo1 C3 85.66(12) . . ?
C19 Mo1 C5 91.97(14) . . ?
C18 Mo1 C5 166.46(13) . . ?
C17 Mo1 C5 106.50(14) . . ?
C4 Mo1 C5 35.75(11) . . ?
C2 Mo1 C5 86.48(12) . . ?
C6 Mo1 C5 35.08(12) . . ?
C7 Mo1 C5 66.64(12) . . ?
C3 Mo1 C5 67.40(12) . . ?
C19 Mo1 C1 164.84(14) . . ?
C18 Mo1 C1 90.66(13) . . ?
C17 Mo1 C1 108.84(14) . . ?
C4 Mo1 C1 86.82(12) . . ?
C2 Mo1 C1 35.54(11) . . ?
C6 Mo1 C1 66.55(12) . . ?
C7 Mo1 C1 34.99(11) . . ?
C3 Mo1 C1 66.97(11) . . ?
C5 Mo1 C1 87.40(12) . . ?
C8 Si1 C9 111.47(19) . . ?
C8 Si1 C10 110.37(18) . . ?
C9 Si1 C10 111.17(19) . . ?
C8 Si1 C1 107.42(17) . . ?
C9 Si1 C1 106.94(17) . . ?
C10 Si1 C1 109.33(17) . . ?
C13 Si2 C11 112.40(18) . . ?
C13 Si2 C12 111.58(19) . . ?
C11 Si2 C12 108.72(18) . . ?
C13 Si2 C3 106.24(16) . . ?
C11 Si2 C3 109.63(16) . . ?
C12 Si2 C3 108.16(16) . . ?
C14 Si3 C16 111.5(3) . . ?
C14 Si3 C15 109.8(2) . . ?
C16 Si3 C15 110.7(3) . . ?
C14 Si3 C5 106.51(19) . . ?
C16 Si3 C5 109.92(18) . . ?
C15 Si3 C5 108.30(18) . . ?
C7 C1 C2 123.8(3) . . ?
C7 C1 Si1 115.0(2) . . ?
C2 C1 Si1 121.1(2) . . ?
C7 C1 Mo1 71.07(19) . . ?
C2 C1 Mo1 69.89(19) . . ?
Si1 C1 Mo1 131.41(17) . . ?
C3 C2 C1 133.5(3) . . ?
C3 C2 Mo1 74.49(19) . . ?
C1 C2 Mo1 74.6(2) . . ?
C2 C3 C4 124.1(3) . . ?
C2 C3 Si2 118.9(2) . . ?
C4 C3 Si2 116.7(2) . . ?
C2 C3 Mo1 70.34(19) . . ?
C4 C3 Mo1 69.3(2) . . ?
Si2 C3 Mo1 131.84(16) . . ?
C3 C4 C5 133.0(3) . . ?
C3 C4 Mo1 74.9(2) . . ?
C5 C4 Mo1 74.9(2) . . ?
C6 C5 C4 123.4(3) . . ?
C6 C5 Si3 114.4(2) . . ?
C4 C5 Si3 121.9(3) . . ?
C6 C5 Mo1 70.6(2) . . ?
C4 C5 Mo1 69.31(19) . . ?
Si3 C5 Mo1 129.91(18) . . ?
C5 C6 C7 131.6(3) . . ?
C5 C6 Mo1 74.37(19) . . ?
C7 C6 Mo1 72.96(19) . . ?
C1 C7 C6 130.4(3) . . ?
C1 C7 Mo1 73.94(19) . . ?
C6 C7 Mo1 71.51(19) . . ?
O17 C17 Mo1 178.3(4) . . ?
O18 C18 Mo1 179.3(4) . . ?
O19 C19 Mo1 178.4(4) . . ?
F1 B F2 109.3(4) . . ?
F1 B F3 108.6(4) . . ?
F2 B F3 108.9(4) . . ?
F1 B F4 110.4(4) . . ?
F2 B F4 110.0(4) . . ?
F3 B F4 109.5(4) . . ?

loop_
_geom_bond_atom_site_label_1
_geom_bond_atom_site_label_2
_geom_bond_distance
_geom_bond_site_symmetry_2
_geom_bond_publ_flag
Mo1 C19 2.008(4) . ?
Mo1 C18 2.024(4) . ?
Mo1 C17 2.044(4) . ?
Mo1 C4 2.281(4) . ?
Mo1 C2 2.301(3) . ?
Mo1 C6 2.306(3) . ?
Mo1 C7 2.325(3) . ?
Mo1 C3 2.354(3) . ?
Mo1 C5 2.355(3) . ?
Mo1 C1 2.362(3) . ?
O17 C17 1.124(4) . ?
O18 C18 1.138(4) . ?
O19 C19 1.145(4) . ?
Si1 C8 1.854(4) . ?
Si1 C9 1.856(4) . ?
Si1 C10 1.856(4) . ?
Si1 C1 1.906(3) . ?
Si2 C13 1.839(4) . ?
Si2 C11 1.850(4) . ?
Si2 C12 1.861(4) . ?
Si2 C3 1.911(3) . ?
Si3 C14 1.846(5) . ?
Si3 C16 1.848(5) . ?
Si3 C15 1.861(5) . ?
Si3 C5 1.908(3) . ?
C1 C7 1.409(5) . ?
C1 C2 1.424(5) . ?
C2 C3 1.407(5) . ?
C3 C4 1.424(4) . ?
C4 C5 1.425(4) . ?
C5 C6 1.405(5) . ?
C6 C7 1.413(5) . ?
B F1 1.367(6) . ?
B F2 1.376(5) . ?
B F3 1.385(6) . ?
B F4 1.388(5) . ?
